data_4105289
loop_
_publ_author_name
'Thomas Cadenbach'
'Timo Bollermann'
'Christian Gemel'
'Mustafa Tombul'
'Israel Fernandez'
'Moritz von Hopffgarten'
'Gernot Frenking'
'Roland A. Fischer'

_publ_contact_author_address
;
 Lehrstuhl fuer Anorganische Chemie 2
 Organometallics and Materials
 Ruhr-Universitaet Bochum
 Universitaetsstrasse 150
 44780 Bochum (Germany)
;
_publ_contact_author_email roland.fischer@ruhr-uni-bochum.de
_publ_contact_author_fax '0049 234 3214174'
_publ_contact_author_name 'Roland A. Fischer'
_publ_contact_author_phone '0049 234 3224174'
_publ_section_title
;
 Molecular Alloys, Linking Organometallics with Intermetallic Hume-Rothery
 Phases: The Highly Coordinated Transition Metal Compounds [M(ZnR)n] (n >=
 8) Containing Organo-Zinc Ligands
;
_journal_name_full 'Journal of the American Chemical Society'
_journal_page_first 16063
_journal_page_last 16077
_journal_paper_doi 10.1021/ja904061w
_journal_volume 131
_journal_year 2009
_chemical_formula_sum 'C52 H90 O Pt Zn8'
_chemical_formula_weight 1449.29
_chemical_name_systematic
; 
 ? 
;
_space_group_IT_number 60
_symmetry_cell_setting orthorhombic
_symmetry_space_group_name_Hall '-P 2n 2ab'
_symmetry_space_group_name_H-M 'P b c n'
_atom_sites_solution_hydrogens geom
_atom_sites_solution_primary direct
_atom_sites_solution_secondary difmap
_audit_creation_method SHELXL-97
_cell_angle_alpha 90.00
_cell_angle_beta 90.00
_cell_angle_gamma 90.00
_cell_formula_units_Z 4
_cell_length_a 17.2256(3)
_cell_length_b 17.7766(3)
_cell_length_c 18.5676(3)
_cell_measurement_reflns_used 200
_cell_measurement_temperature 113(2)
_cell_measurement_theta_max 25
_cell_measurement_theta_min 0
_cell_volume 5685.63(17)
_computing_cell_refinement
;
CrysAlis RED, Oxford Diffraction Ltd.,
Version 1.170.32 (release 06.06.2003 CrysAlis170 VC++)
(compiled Jun  6 2003,13:53:32)
;
_computing_data_collection
;
CrysAlis CCD, Oxford Diffraction Ltd.,
Version 1.170.32 (release 06.06.2003 CrysAlis170 VC++)
(compiled Jun  6 2003,13:53:32)
;
_computing_data_reduction
;
CrysAlis RED, Oxford Diffraction Ltd.,
Version 1.170.32 (release 06.06.2003 CrysAlis170 VC++)
(compiled Jun  6 2003,13:53:32)
;
_computing_structure_refinement 'SHELXL-97 (Sheldrick, 1997)'
_computing_structure_solution 'SHELXS-97 (Sheldrick, 1990)'
_diffrn_ambient_temperature 113(2)
_diffrn_measured_fraction_theta_full 0.996
_diffrn_measured_fraction_theta_max 0.996
_diffrn_measurement_device_type 'multiwire proportional'
_diffrn_measurement_method 'phi and omega scans'
_diffrn_radiation_monochromator graphite
_diffrn_radiation_source 'fine-focus sealed tube'
_diffrn_radiation_type MoK\a
_diffrn_radiation_wavelength 0.71073
_diffrn_reflns_av_R_equivalents 0.0383
_diffrn_reflns_av_sigmaI/netI 0.0318
_diffrn_reflns_limit_h_max 22
_diffrn_reflns_limit_h_min -19
_diffrn_reflns_limit_k_max 23
_diffrn_reflns_limit_k_min -23
_diffrn_reflns_limit_l_max 23
_diffrn_reflns_limit_l_min -24
_diffrn_reflns_number 55459
_diffrn_reflns_theta_full 27.61
_diffrn_reflns_theta_max 27.61
_diffrn_reflns_theta_min 2.80
_exptl_absorpt_coefficient_mu 5.795
_exptl_absorpt_correction_T_max 0.410
_exptl_absorpt_correction_T_min 0.362
_exptl_absorpt_correction_type empirical
_exptl_absorpt_process_details sadabs
_exptl_crystal_colour yellow
_exptl_crystal_density_diffrn 1.693
_exptl_crystal_description prism
_exptl_crystal_F_000 2912
_exptl_crystal_size_max 0.25
_exptl_crystal_size_mid 0.15
_exptl_crystal_size_min 0.15
_refine_diff_density_max 0.973
_refine_diff_density_min -0.717
_refine_diff_density_rms 0.105
_refine_ls_extinction_method none
_refine_ls_goodness_of_fit_ref 0.949
_refine_ls_hydrogen_treatment mixed
_refine_ls_matrix_type full
_refine_ls_number_parameters 281
_refine_ls_number_reflns 6591
_refine_ls_number_restraints 0
_refine_ls_restrained_S_all 0.949
_refine_ls_R_factor_all 0.0435
_refine_ls_R_factor_gt 0.0234
_refine_ls_shift/su_max 0.001
_refine_ls_shift/su_mean 0.000
_refine_ls_structure_factor_coef Fsqd
_refine_ls_weighting_details 'calc w=1/[\s^2^(Fo^2^)+(0.0327P)^2^+0.0000P] where P=(Fo^2^+2Fc^2^)/3'
_refine_ls_weighting_scheme calc
_refine_ls_wR_factor_gt 0.0532
_refine_ls_wR_factor_ref 0.0570
_reflns_number_gt 4692
_reflns_number_total 6591
_reflns_threshold_expression >2sigma(I)
_cod_data_source_file ja904061w_si_002_11.cif
_cod_data_source_block 12
_cod_database_code 4105289

loop_
_symmetry_equiv_pos_as_xyz
'x, y, z'
'-x+1/2, -y+1/2, z+1/2'
'-x, y, -z+1/2'
'x+1/2, -y+1/2, -z'
'-x, -y, -z'
'x-1/2, y-1/2, -z-1/2'
'x, -y, z-1/2'
'-x-1/2, y-1/2, z'

loop_
_atom_site_label
_atom_site_type_symbol
_atom_site_fract_x
_atom_site_fract_y
_atom_site_fract_z
_atom_site_U_iso_or_equiv
_atom_site_adp_type
_atom_site_occupancy
_atom_site_symmetry_multiplicity
_atom_site_calc_flag
_atom_site_refinement_flags
Pt1 Pt 0.5000 0.750848(9) 0.7500 0.01154(4) Uani 1 2 d S
Zn2 Zn 0.39632(2) 0.66075(2) 0.72133(2) 0.02512(9) Uani 1 1 d .
Zn1 Zn 0.53025(2) 0.84494(2) 0.842911(19) 0.02131(9) Uani 1 1 d .
Zn4 Zn 0.52901(2) 0.69142(2) 0.635256(19) 0.02346(9) Uani 1 1 d .
Zn3 Zn 0.62268(2) 0.80898(2) 0.71821(2) 0.02339(9) Uani 1 1 d .
C1 C 0.49823(19) 0.95217(17) 0.90365(16) 0.0216(7) Uani 1 1 d .
C21 C 0.72148(19) 0.8540(2) 0.69064(18) 0.0282(8) Uani 1 1 d .
H21A H 0.7191 0.9086 0.7011 0.034 Uiso 1 1 calc R
H21B H 0.7627 0.8322 0.7213 0.034 Uiso 1 1 calc R
C2 C 0.57029(19) 0.96517(17) 0.86784(17) 0.0211(7) Uani 1 1 d .
C5 C 0.50983(18) 0.89294(18) 0.95436(16) 0.0206(7) Uani 1 1 d .
C11 C 0.2760(2) 0.6152(2) 0.74985(19) 0.0306(8) Uani 1 1 d .
C7 C 0.5876(2) 1.02488(19) 0.81315(19) 0.0306(8) Uani 1 1 d .
H7A H 0.6034 1.0712 0.8378 0.046 Uiso 1 1 calc R
H7B H 0.5410 1.0347 0.7843 0.046 Uiso 1 1 calc R
H7C H 0.6296 1.0078 0.7816 0.046 Uiso 1 1 calc R
C4 C 0.58857(19) 0.86949(18) 0.95014(16) 0.0221(7) Uani 1 1 d .
C9 C 0.6273(2) 0.8135(2) 0.99783(18) 0.0313(8) Uani 1 1 d .
H9A H 0.6477 0.8390 1.0406 0.047 Uiso 1 1 calc R
H9B H 0.6700 0.7894 0.9717 0.047 Uiso 1 1 calc R
H9C H 0.5895 0.7752 1.0126 0.047 Uiso 1 1 calc R
C15 C 0.2751(2) 0.6381(2) 0.67637(19) 0.0305(9) Uani 1 1 d .
C3 C 0.62577(19) 0.91393(18) 0.89665(17) 0.0217(7) Uani 1 1 d .
C6 C 0.42520(19) 0.9977(2) 0.89544(18) 0.0279(8) Uani 1 1 d .
H6A H 0.4269 1.0409 0.9283 0.042 Uiso 1 1 calc R
H6B H 0.3801 0.9663 0.9070 0.042 Uiso 1 1 calc R
H6C H 0.4210 1.0157 0.8457 0.042 Uiso 1 1 calc R
C12 C 0.3312(2) 0.5560(2) 0.75649(19) 0.0338(9) Uani 1 1 d .
C13 C 0.3634(2) 0.5424(2) 0.6879(2) 0.0330(9) Uani 1 1 d .
C19 C 0.2219(2) 0.6954(2) 0.6443(2) 0.0402(10) Uani 1 1 d .
H19A H 0.1736 0.6710 0.6291 0.060 Uiso 1 1 calc R
H19B H 0.2470 0.7187 0.6024 0.060 Uiso 1 1 calc R
H19C H 0.2102 0.7342 0.6802 0.060 Uiso 1 1 calc R
C17 C 0.4177(3) 0.4798(2) 0.6692(2) 0.0530(12) Uani 1 1 d .
H17A H 0.3877 0.4348 0.6567 0.080 Uiso 1 1 calc R
H17B H 0.4511 0.4688 0.7106 0.080 Uiso 1 1 calc R
H17C H 0.4498 0.4946 0.6280 0.080 Uiso 1 1 calc R
C24 C 0.6305(2) 0.6587(2) 0.5099(2) 0.0417(10) Uani 1 1 d .
H24A H 0.6341 0.6338 0.4629 0.063 Uiso 1 1 calc R
H24B H 0.6692 0.6374 0.5427 0.063 Uiso 1 1 calc R
H24C H 0.6400 0.7127 0.5040 0.063 Uiso 1 1 calc R
C14 C 0.3287(2) 0.5935(2) 0.63842(19) 0.0310(8) Uani 1 1 d .
C22 C 0.7449(2) 0.8437(2) 0.61180(19) 0.0358(9) Uani 1 1 d .
H22A H 0.7951 0.8681 0.6033 0.054 Uiso 1 1 calc R
H22B H 0.7055 0.8665 0.5806 0.054 Uiso 1 1 calc R
H22C H 0.7491 0.7899 0.6009 0.054 Uiso 1 1 calc R
C23 C 0.5502(2) 0.6468(2) 0.54082(18) 0.0347(9) Uani 1 1 d .
H23A H 0.5409 0.5920 0.5443 0.042 Uiso 1 1 calc R
H23B H 0.5119 0.6672 0.5061 0.042 Uiso 1 1 calc R
C10 C 0.4514(2) 0.8661(2) 1.00850(17) 0.0301(8) Uani 1 1 d .
H10A H 0.4549 0.8970 1.0521 0.045 Uiso 1 1 calc R
H10B H 0.4621 0.8135 1.0207 0.045 Uiso 1 1 calc R
H10C H 0.3991 0.8702 0.9881 0.045 Uiso 1 1 calc R
C16 C 0.3493(3) 0.5132(2) 0.8245(2) 0.0544(13) Uani 1 1 d .
H16A H 0.3142 0.4701 0.8287 0.082 Uiso 1 1 calc R
H16B H 0.3425 0.5463 0.8662 0.082 Uiso 1 1 calc R
H16C H 0.4031 0.4953 0.8228 0.082 Uiso 1 1 calc R
C8 C 0.71126(19) 0.9140(2) 0.88004(19) 0.0307(8) Uani 1 1 d .
H8A H 0.7378 0.9495 0.9120 0.046 Uiso 1 1 calc R
H8B H 0.7193 0.9290 0.8298 0.046 Uiso 1 1 calc R
H8C H 0.7324 0.8634 0.8875 0.046 Uiso 1 1 calc R
C20 C 0.2237(2) 0.6439(2) 0.8076(2) 0.0440(10) Uani 1 1 d .
H20A H 0.1758 0.6142 0.8083 0.066 Uiso 1 1 calc R
H20B H 0.2112 0.6967 0.7982 0.066 Uiso 1 1 calc R
H20C H 0.2499 0.6396 0.8543 0.066 Uiso 1 1 calc R
C18 C 0.3398(2) 0.5923(2) 0.55745(19) 0.0445(11) Uani 1 1 d .
H18A H 0.3021 0.5579 0.5357 0.067 Uiso 1 1 calc R
H18B H 0.3926 0.5753 0.5462 0.067 Uiso 1 1 calc R
H18C H 0.3321 0.6431 0.5381 0.067 Uiso 1 1 calc R
C26 C 0.4559(4) 0.6979(4) 0.3405(3) 0.094(2) Uani 1 1 d .
H26A H 0.4753 0.6647 0.3785 0.141 Uiso 1 1 calc R
H26B H 0.4262 0.6684 0.3054 0.141 Uiso 1 1 calc R
H26C H 0.4222 0.7365 0.3616 0.141 Uiso 1 1 calc R
C25 C 0.5181(7) 0.7323(6) 0.3061(8) 0.223(8) Uani 1 1 d .
H25A H 0.5514 0.6924 0.2854 0.267 Uiso 1 1 calc R
H25B H 0.5492 0.7589 0.3430 0.267 Uiso 1 1 calc R
O1 O 0.5000 0.7847(5) 0.2500 0.245(7) Uani 1 2 d S

loop_
_atom_site_aniso_label
_atom_site_aniso_U_11
_atom_site_aniso_U_22
_atom_site_aniso_U_33
_atom_site_aniso_U_23
_atom_site_aniso_U_13
_atom_site_aniso_U_12
Pt1 0.01113(7) 0.01035(7) 0.01314(7) 0.000 -0.00086(6) 0.000
Zn2 0.0242(2) 0.0232(2) 0.0279(2) -0.00215(17) -0.00384(17) -0.01161(17)
Zn1 0.02268(19) 0.01972(19) 0.02151(18) -0.00817(15) -0.00020(16) -0.00427(16)
Zn4 0.0262(2) 0.0253(2) 0.01890(18) -0.00681(16) 0.00097(16) 0.00454(17)
Zn3 0.01539(18) 0.0263(2) 0.0285(2) 0.00069(18) 0.00404(16) -0.00526(16)
C1 0.0235(16) 0.0184(15) 0.0230(16) -0.0089(12) -0.0012(14) -0.0009(14)
C21 0.0184(17) 0.035(2) 0.0313(18) -0.0008(16) 0.0058(14) -0.0039(15)
C2 0.0221(17) 0.0174(16) 0.0238(16) -0.0060(13) -0.0024(14) -0.0038(13)
C5 0.0255(19) 0.0206(16) 0.0157(15) -0.0075(12) -0.0015(13) -0.0059(14)
C11 0.0263(18) 0.0295(18) 0.0359(19) 0.0023(17) -0.0057(16) -0.0180(15)
C7 0.036(2) 0.0250(19) 0.0305(19) 0.0010(16) 0.0016(16) -0.0090(16)
C4 0.0271(18) 0.0184(17) 0.0208(16) -0.0057(13) -0.0066(14) -0.0028(14)
C9 0.036(2) 0.0277(19) 0.0297(19) -0.0020(16) -0.0091(16) 0.0037(17)
C15 0.0259(19) 0.027(2) 0.038(2) 0.0032(16) -0.0114(16) -0.0153(16)
C3 0.0220(17) 0.0176(16) 0.0255(17) -0.0071(13) -0.0015(14) -0.0034(13)
C6 0.0263(19) 0.0274(19) 0.0299(19) -0.0098(15) -0.0010(15) 0.0025(15)
C12 0.038(2) 0.0270(19) 0.037(2) 0.0083(17) -0.0159(17) -0.0207(16)
C13 0.037(2) 0.0220(19) 0.040(2) -0.0030(16) -0.0180(18) -0.0095(16)
C19 0.032(2) 0.036(2) 0.053(3) 0.0094(19) -0.0152(18) -0.0086(18)
C17 0.057(3) 0.034(3) 0.068(3) -0.016(2) -0.030(2) 0.002(2)
C24 0.041(2) 0.054(3) 0.031(2) -0.0106(19) 0.0059(17) 0.010(2)
C14 0.033(2) 0.027(2) 0.033(2) -0.0003(16) -0.0109(16) -0.0120(16)
C22 0.027(2) 0.044(2) 0.036(2) -0.0032(18) 0.0072(16) -0.0049(18)
C23 0.038(2) 0.042(2) 0.0246(18) -0.0100(17) -0.0019(16) 0.0086(18)
C10 0.033(2) 0.034(2) 0.0228(17) -0.0025(15) 0.0026(15) -0.0103(16)
C16 0.067(3) 0.042(3) 0.053(3) 0.018(2) -0.034(2) -0.031(2)
C8 0.0243(19) 0.032(2) 0.036(2) -0.0084(16) -0.0017(16) -0.0048(16)
C20 0.035(2) 0.052(3) 0.045(2) -0.001(2) 0.0057(19) -0.018(2)
C18 0.052(3) 0.046(3) 0.036(2) -0.0047(19) -0.013(2) -0.018(2)
C26 0.109(6) 0.078(5) 0.094(4) -0.035(4) 0.002(4) 0.015(4)
C25 0.161(11) 0.127(9) 0.38(2) 0.035(12) -0.071(11) -0.087(8)
O1 0.260(14) 0.054(5) 0.42(2) 0.000 0.096(13) 0.000

loop_
_atom_type_symbol
_atom_type_description
_atom_type_scat_dispersion_real
_atom_type_scat_dispersion_imag
_atom_type_scat_source
C C 0.0033 0.0016 'International Tables Vol C Tables 4.2.6.8 and 6.1.1.4'
H H 0.0000 0.0000 'International Tables Vol C Tables 4.2.6.8 and 6.1.1.4'
O O 0.0106 0.0060 'International Tables Vol C Tables 4.2.6.8 and 6.1.1.4'
Zn Zn 0.2839 1.4301 'International Tables Vol C Tables 4.2.6.8 and 6.1.1.4'
Pt Pt -1.7033 8.3905 'International Tables Vol C Tables 4.2.6.8 and 6.1.1.4'

loop_
_geom_angle_atom_site_label_1
_geom_angle_atom_site_label_2
_geom_angle_atom_site_label_3
_geom_angle
_geom_angle_site_symmetry_1
_geom_angle_site_symmetry_3
Zn3 Pt1 Zn3 129.56(2) . 3_656
Zn3 Pt1 Zn4 78.036(13) . .
Zn3 Pt1 Zn4 125.296(13) 3_656 .
Zn3 Pt1 Zn4 125.296(13) . 3_656
Zn3 Pt1 Zn4 78.036(13) 3_656 3_656
Zn4 Pt1 Zn4 128.46(2) . 3_656
Zn3 Pt1 Zn2 149.124(14) . .
Zn3 Pt1 Zn2 72.371(14) 3_656 .
Zn4 Pt1 Zn2 71.104(14) . .
Zn4 Pt1 Zn2 75.943(13) 3_656 .
Zn3 Pt1 Zn2 72.371(14) . 3_656
Zn3 Pt1 Zn2 149.124(14) 3_656 3_656
Zn4 Pt1 Zn2 75.943(13) . 3_656
Zn4 Pt1 Zn2 71.104(14) 3_656 3_656
Zn2 Pt1 Zn2 98.65(2) . 3_656
Zn3 Pt1 Zn1 72.317(13) . .
Zn3 Pt1 Zn1 73.980(13) 3_656 .
Zn4 Pt1 Zn1 150.153(14) . .
Zn4 Pt1 Zn1 73.989(13) 3_656 .
Zn2 Pt1 Zn1 138.540(13) . .
Zn2 Pt1 Zn1 97.895(13) 3_656 .
Zn3 Pt1 Zn1 73.980(13) . 3_656
Zn3 Pt1 Zn1 72.317(13) 3_656 3_656
Zn4 Pt1 Zn1 73.989(13) . 3_656
Zn4 Pt1 Zn1 150.153(14) 3_656 3_656
Zn2 Pt1 Zn1 97.895(13) . 3_656
Zn2 Pt1 Zn1 138.540(13) 3_656 3_656
Zn1 Pt1 Zn1 94.269(19) . 3_656
C13 Zn2 C12 36.25(13) . .
C13 Zn2 C14 36.57(12) . .
C12 Zn2 C14 60.64(12) . .
C13 Zn2 C15 60.51(13) . .
C12 Zn2 C15 60.59(12) . .
C14 Zn2 C15 35.98(13) . .
C13 Zn2 C11 60.52(14) . .
C12 Zn2 C11 36.38(13) . .
C14 Zn2 C11 60.38(13) . .
C15 Zn2 C11 36.30(12) . .
C13 Zn2 Pt1 147.83(10) . .
C12 Zn2 Pt1 146.27(9) . .
C14 Zn2 Pt1 149.63(9) . .
C15 Zn2 Pt1 149.11(9) . .
C11 Zn2 Pt1 147.06(9) . .
C13 Zn2 Zn4 103.01(11) . .
C12 Zn2 Zn4 135.79(11) . .
C14 Zn2 Zn4 97.60(10) . .
C15 Zn2 Zn4 124.29(9) . .
C11 Zn2 Zn4 157.96(9) . .
Pt1 Zn2 Zn4 54.000(11) . .
C13 Zn2 Zn3 157.99(10) . 3_656
C12 Zn2 Zn3 125.56(11) . 3_656
C14 Zn2 Zn3 133.40(10) . 3_656
C15 Zn2 Zn3 101.50(10) . 3_656
C11 Zn2 Zn3 97.51(9) . 3_656
Pt1 Zn2 Zn3 53.299(11) . 3_656
Zn4 Zn2 Zn3 97.755(16) . 3_656
C13 Zn2 Zn4 121.21(9) . 3_656
C12 Zn2 Zn4 96.05(9) . 3_656
C14 Zn2 Zn4 156.24(9) . 3_656
C15 Zn2 Zn4 138.29(9) . 3_656
C11 Zn2 Zn4 104.29(9) . 3_656
Pt1 Zn2 Zn4 51.618(10) . 3_656
Zn4 Zn2 Zn4 96.844(14) . 3_656
Zn3 Zn2 Zn4 62.484(13) 3_656 3_656
C5 Zn1 C4 36.50(11) . .
C5 Zn1 C3 60.67(11) . .
C4 Zn1 C3 36.38(11) . .
C5 Zn1 C1 36.56(11) . .
C4 Zn1 C1 60.89(11) . .
C3 Zn1 C1 60.61(12) . .
C5 Zn1 C2 60.75(11) . .
C4 Zn1 C2 60.74(11) . .
C3 Zn1 C2 36.28(11) . .
C1 Zn1 C2 36.34(11) . .
C5 Zn1 Pt1 149.78(8) . .
C4 Zn1 Pt1 147.04(8) . .
C3 Zn1 Pt1 145.61(8) . .
C1 Zn1 Pt1 149.73(8) . .
C2 Zn1 Pt1 147.08(8) . .
C5 Zn1 Zn3 154.57(8) . .
C4 Zn1 Zn3 120.15(9) . .
C3 Zn1 Zn3 94.14(8) . .
C1 Zn1 Zn3 135.71(8) . .
C2 Zn1 Zn3 101.70(8) . .
Pt1 Zn1 Zn3 53.304(10) . .
C5 Zn1 Zn3 107.19(8) . 3_656
C4 Zn1 Zn3 140.94(9) . 3_656
C3 Zn1 Zn3 158.77(8) . 3_656
C1 Zn1 Zn3 98.97(8) . 3_656
C2 Zn1 Zn3 123.39(8) . 3_656
Pt1 Zn1 Zn3 52.489(10) . 3_656
Zn3 Zn1 Zn3 97.857(14) . 3_656
C5 Zn1 Zn4 99.77(8) . 3_656
C4 Zn1 Zn4 102.17(8) . 3_656
C3 Zn1 Zn4 133.52(8) . 3_656
C1 Zn1 Zn4 128.52(8) . 3_656
C2 Zn1 Zn4 160.26(8) . 3_656
Pt1 Zn1 Zn4 52.560(10) . 3_656
Zn3 Zn1 Zn4 95.546(15) . 3_656
Zn3 Zn1 Zn4 62.638(13) 3_656 3_656
C23 Zn4 Pt1 177.69(11) . .
C23 Zn4 Zn2 125.12(12) . .
Pt1 Zn4 Zn2 54.896(11) . .
C23 Zn4 Zn1 124.30(12) . 3_656
Pt1 Zn4 Zn1 53.451(10) . 3_656
Zn2 Zn4 Zn1 79.710(14) . 3_656
C23 Zn4 Zn2 129.78(11) . 3_656
Pt1 Zn4 Zn2 52.439(10) . 3_656
Zn2 Zn4 Zn2 79.122(15) . 3_656
Zn1 Zn4 Zn2 101.219(14) 3_656 3_656
C23 Zn4 Zn3 129.04(12) . .
Pt1 Zn4 Zn3 50.912(10) . .
Zn2 Zn4 Zn3 105.803(15) . .
Zn1 Zn4 Zn3 58.630(13) 3_656 .
Zn2 Zn4 Zn3 56.765(13) 3_656 .
C21 Zn3 Pt1 178.58(10) . .
C21 Zn3 Zn1 127.04(10) . .
Pt1 Zn3 Zn1 54.379(11) . .
C21 Zn3 Zn2 125.21(11) . 3_656
Pt1 Zn3 Zn2 54.330(11) . 3_656
Zn1 Zn3 Zn2 80.048(15) . 3_656
C21 Zn3 Zn1 126.30(11) . 3_656
Pt1 Zn3 Zn1 53.531(10) . 3_656
Zn1 Zn3 Zn1 76.514(15) . 3_656
Zn2 Zn3 Zn1 104.329(15) 3_656 3_656
C21 Zn3 Zn4 127.54(10) . .
Pt1 Zn3 Zn4 51.052(10) . .
Zn1 Zn3 Zn4 105.361(15) . .
Zn2 Zn3 Zn4 60.751(13) 3_656 .
Zn1 Zn3 Zn4 58.732(13) 3_656 .
C5 C1 C2 107.8(3) . .
C5 C1 C6 125.6(3) . .
C2 C1 C6 126.4(3) . .
C5 C1 Zn1 71.09(17) . .
C2 C1 Zn1 72.24(17) . .
C6 C1 Zn1 127.0(2) . .
C22 C21 Zn3 115.7(2) . .
C3 C2 C1 107.8(3) . .
C3 C2 C7 125.0(3) . .
C1 C2 C7 127.1(3) . .
C3 C2 Zn1 71.44(18) . .
C1 C2 Zn1 71.42(17) . .
C7 C2 Zn1 125.7(2) . .
C4 C5 C1 108.3(3) . .
C4 C5 C10 125.7(3) . .
C1 C5 C10 125.7(3) . .
C4 C5 Zn1 72.00(17) . .
C1 C5 Zn1 72.35(17) . .
C10 C5 Zn1 126.6(2) . .
C12 C11 C15 107.6(3) . .
C12 C11 C20 126.4(3) . .
C15 C11 C20 125.8(3) . .
C12 C11 Zn2 71.12(19) . .
C15 C11 Zn2 71.73(19) . .
C20 C11 Zn2 126.3(2) . .
C5 C4 C3 107.8(3) . .
C5 C4 C9 126.2(3) . .
C3 C4 C9 125.8(3) . .
C5 C4 Zn1 71.50(17) . .
C3 C4 Zn1 72.18(17) . .
C9 C4 Zn1 126.2(2) . .
C14 C15 C11 108.1(3) . .
C14 C15 C19 126.0(3) . .
C11 C15 C19 125.8(4) . .
C14 C15 Zn2 71.5(2) . .
C11 C15 Zn2 71.97(19) . .
C19 C15 Zn2 125.9(2) . .
C4 C3 C2 108.4(3) . .
C4 C3 C8 125.8(3) . .
C2 C3 C8 125.4(3) . .
C4 C3 Zn1 71.44(18) . .
C2 C3 Zn1 72.28(18) . .
C8 C3 Zn1 128.1(2) . .
C13 C12 C11 108.1(3) . .
C13 C12 C16 126.0(4) . .
C11 C12 C16 125.8(4) . .
C13 C12 Zn2 71.7(2) . .
C11 C12 Zn2 72.50(19) . .
C16 C12 Zn2 123.6(2) . .
C12 C13 C14 107.9(3) . .
C12 C13 C17 125.7(3) . .
C14 C13 C17 126.0(4) . .
C12 C13 Zn2 72.05(19) . .
C14 C13 Zn2 71.9(2) . .
C17 C13 Zn2 126.8(3) . .
C15 C14 C13 108.2(3) . .
C15 C14 C18 126.0(3) . .
C13 C14 C18 125.3(4) . .
C15 C14 Zn2 72.56(19) . .
C13 C14 Zn2 71.53(19) . .
C18 C14 Zn2 128.0(2) . .
C24 C23 Zn4 116.9(3) . .
C26 C25 O1 116.9(8) . .
C25 O1 C25 98.8(11) 3_655 .

loop_
_geom_bond_atom_site_label_1
_geom_bond_atom_site_label_2
_geom_bond_distance
_geom_bond_site_symmetry_2
Pt1 Zn3 2.4252(4) .
Pt1 Zn3 2.4252(4) 3_656
Pt1 Zn4 2.4300(4) .
Pt1 Zn4 2.4300(4) 3_656
Pt1 Zn2 2.4574(4) .
Pt1 Zn2 2.4573(4) 3_656
Pt1 Zn1 2.4587(4) .
Pt1 Zn1 2.4587(4) 3_656
Zn2 C13 2.265(3) .
Zn2 C12 2.270(3) .
Zn2 C14 2.270(3) .
Zn2 C15 2.284(3) .
Zn2 C11 2.288(3) .
Zn2 Zn4 2.8418(6) .
Zn2 Zn3 2.8828(6) 3_656
Zn2 Zn4 3.0071(5) 3_656
Zn1 C5 2.266(3) .
Zn1 C4 2.272(3) .
Zn1 C3 2.282(3) .
Zn1 C1 2.282(3) .
Zn1 C2 2.293(3) .
Zn1 Zn3 2.8817(5) .
Zn1 Zn3 2.9387(5) 3_656
Zn1 Zn4 2.9418(5) 3_656
Zn4 C23 1.959(3) .
Zn4 Zn1 2.9418(5) 3_656
Zn4 Zn2 3.0071(5) 3_656
Zn4 Zn3 3.0567(5) .
Zn3 C21 1.949(3) .
Zn3 Zn2 2.8828(6) 3_656
Zn3 Zn1 2.9387(5) 3_656
C1 C5 1.427(4) .
C1 C2 1.427(4) .
C1 C6 1.504(4) .
C21 C22 1.530(5) .
C2 C3 1.425(4) .
C2 C7 1.499(4) .
C5 C4 1.421(4) .
C5 C10 1.500(4) .
C11 C12 1.423(5) .
C11 C15 1.424(5) .
C11 C20 1.490(5) .
C4 C3 1.422(4) .
C4 C9 1.490(5) .
C15 C14 1.407(5) .
C15 C19 1.494(5) .
C3 C8 1.505(4) .
C12 C13 1.411(5) .
C12 C16 1.507(5) .
C13 C14 1.423(5) .
C13 C17 1.495(5) .
C24 C23 1.513(5) .
C14 C18 1.516(5) .
C26 C25 1.389(12) .
C25 O1 1.433(12) .
O1 C25 1.433(12) 3_655
